data_7239016
loop_
_publ_author_name
'Shukla, Gaurav'
'Verma, Girijesh Kumar'
'Nagaraju, Anugula'
'Verma, Rajiv Kumar'
'Raghuvanshi, Keshav'
'Singh, Maya Shankar'

_publ_section_title
;
 DMAP mediated one-pot domino thienannulation: a versatile, regioselective
 and green mechanochemical route to naphtho[2,3-b]thiophenes
;
_journal_issue 33
_journal_name_full 'RSC Advances'
_journal_page_first 13811
_journal_paper_doi 10.1039/c3ra41100a
_journal_volume 3
_journal_year 2013
_chemical_formula_sum 'C18 H17 N O3 S'
_chemical_formula_weight 327.39
_space_group_IT_number 2
_space_group_name_Hall '-P 1'
_space_group_name_H-M_alt 'P -1'
_symmetry_space_group_name_H-M 'P -1'
_atom_sites_solution_hydrogens geom
_atom_sites_solution_primary direct
_atom_sites_solution_secondary difmap
_audit_creation_method SHELXL-97
_cell_angle_alpha 85.145(19)
_cell_angle_beta 83.541(19)
_cell_angle_gamma 80.709(19)
_cell_formula_units_Z 2
_cell_length_a 6.1217(14)
_cell_length_b 11.429(3)
_cell_length_c 11.589(3)
_cell_measurement_temperature 293(2)
_cell_volume 793.3(3)
_computing_structure_refinement 'SHELXL-97 (Sheldrick, 1997)'
_diffrn_ambient_temperature 293(2)
_diffrn_measured_fraction_theta_full 0.998
_diffrn_measured_fraction_theta_max 0.836
_diffrn_radiation_monochromator graphite
_diffrn_radiation_source 'fine-focus sealed tube'
_diffrn_radiation_type MoK\a
_diffrn_radiation_wavelength 0.71073
_diffrn_reflns_av_R_equivalents 0.0379
_diffrn_reflns_av_sigmaI/netI 0.0828
_diffrn_reflns_limit_h_max 8
_diffrn_reflns_limit_h_min -8
_diffrn_reflns_limit_k_max 15
_diffrn_reflns_limit_k_min -15
_diffrn_reflns_limit_l_max 15
_diffrn_reflns_limit_l_min -15
_diffrn_reflns_number 6181
_diffrn_reflns_theta_full 25.00
_diffrn_reflns_theta_max 29.40
_diffrn_reflns_theta_min 3.39
_exptl_absorpt_coefficient_mu 0.219
_exptl_crystal_density_diffrn 1.371
_exptl_crystal_density_method 'not measured'
_exptl_crystal_F_000 344
_exptl_crystal_size_max 0.40
_exptl_crystal_size_mid 0.38
_exptl_crystal_size_min 0.35
_refine_diff_density_max 0.751
_refine_diff_density_min -0.585
_refine_diff_density_rms 0.112
_refine_ls_extinction_method none
_refine_ls_goodness_of_fit_ref 1.079
_refine_ls_hydrogen_treatment mixed
_refine_ls_matrix_type full
_refine_ls_number_parameters 208
_refine_ls_number_reflns 3668
_refine_ls_number_restraints 0
_refine_ls_restrained_S_all 1.079
_refine_ls_R_factor_all 0.1626
_refine_ls_R_factor_gt 0.1058
_refine_ls_shift/su_max 0.000
_refine_ls_shift/su_mean 0.000
_refine_ls_structure_factor_coef Fsqd
_refine_ls_weighting_details 'calc w=1/[\s^2^(Fo^2^)+(0.1313P)^2^+1.0416P] where P=(Fo^2^+2Fc^2^)/3'
_refine_ls_weighting_scheme calc
_refine_ls_wR_factor_gt 0.2586
_refine_ls_wR_factor_ref 0.3071
_reflns_number_gt 2170
_reflns_number_total 3668
_reflns_threshold_expression >2sigma(I)
_cod_data_source_file c3ra41100a.txt
_cod_data_source_block gr-505
_cod_original_cell_volume 793.2(3)
_cod_original_sg_symbol_H-M P-1
_cod_database_code 7239016

loop_
_symmetry_equiv_pos_as_xyz
'x, y, z'
'-x, -y, -z'

loop_
_atom_site_label
_atom_site_type_symbol
_atom_site_fract_x
_atom_site_fract_y
_atom_site_fract_z
_atom_site_U_iso_or_equiv
_atom_site_adp_type
_atom_site_occupancy
_atom_site_symmetry_multiplicity
_atom_site_calc_flag
_atom_site_refinement_flags
S001 S 0.2378(2) 0.07101(12) 0.58697(11) 0.0461(4) Uani 1 1 d .
O2AA O 0.0613(7) 0.1781(4) 0.3566(3) 0.0613(11) Uani 1 1 d .
O0AA O -0.4745(6) 0.2874(4) 0.7442(3) 0.0622(11) Uani 1 1 d .
C9BA C -0.0018(8) 0.1625(4) 0.5593(4) 0.0410(11) Uani 1 1 d .
O O -0.2042(7) 0.0851(4) 0.9454(3) 0.0624(11) Uani 1 1 d .
C0AA C -0.2815(9) 0.2806(4) 0.4391(4) 0.0421(11) Uani 1 1 d .
C1AA C -0.1316(8) 0.1929(4) 0.6609(4) 0.0373(10) Uani 1 1 d .
C2AA C -0.0610(8) 0.2039(4) 0.4448(4) 0.0378(11) Uani 1 1 d .
C3AA C -0.1322(7) 0.1642(4) 0.8855(4) 0.0397(11) Uani 1 1 d .
C4AA C -0.3537(8) 0.2657(4) 0.6563(4) 0.0410(11) Uani 1 1 d .
C5AA C -0.0386(8) 0.1441(4) 0.7620(4) 0.0395(11) Uani 1 1 d .
C6AA C -0.4245(8) 0.3074(4) 0.5392(4) 0.0380(11) Uani 1 1 d .
C8AA C 0.1634(8) 0.0721(4) 0.7369(4) 0.0400(11) Uani 1 1 d .
C9AA C -0.1104(8) 0.2795(5) 0.9391(4) 0.0453(12) Uani 1 1 d .
C0BA C -0.6313(9) 0.3743(5) 0.5287(5) 0.0477(12) Uani 1 1 d .
H0BA H -0.7273 0.3926 0.5950 0.057 Uiso 1 1 calc R
C1BA C -0.3498(10) 0.3234(5) 0.3308(5) 0.0557(14) Uani 1 1 d .
H1BA H -0.2551 0.3068 0.2637 0.067 Uiso 1 1 calc R
C2BA C 0.5140(8) -0.0553(5) 0.7712(5) 0.0527(14) Uani 1 1 d .
H2B1 H 0.5835 -0.0941 0.8374 0.079 Uiso 1 1 calc R
H2B2 H 0.6055 -0.0008 0.7312 0.079 Uiso 1 1 calc R
H2B3 H 0.4960 -0.1136 0.7195 0.079 Uiso 1 1 calc R
C3BA C -0.5547(11) 0.3897(6) 0.3222(5) 0.0640(17) Uani 1 1 d .
H3BA H -0.5980 0.4184 0.2494 0.077 Uiso 1 1 calc R
C4BA C -0.0336(11) 0.3746(5) 0.8495(5) 0.0625(16) Uani 1 1 d .
H4B1 H -0.1436 0.3982 0.7958 0.094 Uiso 1 1 calc R
H4B2 H 0.1050 0.3428 0.8079 0.094 Uiso 1 1 calc R
H4B3 H -0.0139 0.4423 0.8887 0.094 Uiso 1 1 calc R
C5BA C -0.3315(10) 0.3285(6) 1.0045(5) 0.0638(16) Uani 1 1 d .
H5B1 H -0.4410 0.3514 0.9504 0.096 Uiso 1 1 calc R
H5B2 H -0.3140 0.3965 1.0439 0.096 Uiso 1 1 calc R
H5B3 H -0.3788 0.2684 1.0604 0.096 Uiso 1 1 calc R
C6BA C -0.6961(10) 0.4141(5) 0.4197(5) 0.0563(15) Uani 1 1 d .
H6BA H -0.8366 0.4577 0.4130 0.068 Uiso 1 1 calc R
C7BA C 0.0664(11) 0.2436(6) 1.0237(5) 0.0680(17) Uani 1 1 d .
H7B1 H 0.0198 0.1844 1.0808 0.102 Uiso 1 1 calc R
H7B2 H 0.0861 0.3120 1.0619 0.102 Uiso 1 1 calc R
H7B3 H 0.2046 0.2119 0.9818 0.102 Uiso 1 1 calc R
N12 N 0.2976(7) 0.0094(4) 0.8099(4) 0.0537(12) Uani 1 1 d .
H12 H 0.2545 0.0071 0.8832 0.064 Uiso 1 1 calc R

loop_
_atom_site_aniso_label
_atom_site_aniso_U_11
_atom_site_aniso_U_22
_atom_site_aniso_U_33
_atom_site_aniso_U_23
_atom_site_aniso_U_13
_atom_site_aniso_U_12
S001 0.0518(8) 0.0523(8) 0.0326(7) -0.0011(5) 0.0024(5) -0.0087(6)
O2AA 0.070(3) 0.077(3) 0.033(2) -0.0065(18) 0.0045(18) -0.004(2)
O0AA 0.050(2) 0.098(3) 0.032(2) 0.0032(19) 0.0024(16) -0.001(2)
C9BA 0.048(3) 0.045(3) 0.030(2) -0.0015(19) 0.006(2) -0.016(2)
O 0.087(3) 0.070(3) 0.033(2) 0.0085(17) 0.0043(19) -0.033(2)
C0AA 0.057(3) 0.042(3) 0.030(2) 0.0039(19) -0.007(2) -0.018(2)
C1AA 0.039(2) 0.046(3) 0.029(2) 0.0000(19) 0.0006(19) -0.018(2)
C2AA 0.040(2) 0.047(3) 0.028(2) -0.0030(19) 0.0044(19) -0.017(2)
C3AA 0.038(2) 0.053(3) 0.028(2) 0.003(2) -0.0042(19) -0.007(2)
C4AA 0.046(3) 0.050(3) 0.028(2) 0.002(2) -0.001(2) -0.016(2)
C5AA 0.046(3) 0.047(3) 0.027(2) -0.0007(19) -0.0011(19) -0.013(2)
C6AA 0.043(3) 0.041(3) 0.033(2) -0.0011(19) -0.003(2) -0.018(2)
C8AA 0.039(2) 0.045(3) 0.036(3) -0.004(2) 0.003(2) -0.014(2)
C9AA 0.050(3) 0.052(3) 0.033(3) 0.001(2) -0.002(2) -0.004(2)
C0BA 0.052(3) 0.054(3) 0.039(3) 0.003(2) -0.006(2) -0.016(2)
C1BA 0.074(4) 0.062(3) 0.031(3) 0.003(2) -0.010(3) -0.009(3)
C2BA 0.043(3) 0.056(3) 0.059(4) 0.005(3) -0.014(3) -0.005(2)
C3BA 0.088(5) 0.070(4) 0.034(3) 0.004(3) -0.021(3) -0.006(3)
C4BA 0.079(4) 0.052(3) 0.056(4) 0.001(3) -0.002(3) -0.015(3)
C5BA 0.064(4) 0.074(4) 0.051(4) -0.013(3) -0.001(3) -0.002(3)
C6BA 0.056(3) 0.064(4) 0.052(4) 0.004(3) -0.021(3) -0.009(3)
C7BA 0.079(4) 0.077(4) 0.053(4) -0.006(3) -0.030(3) -0.008(3)
N12 0.055(3) 0.068(3) 0.036(2) 0.003(2) -0.005(2) -0.005(2)

loop_
_atom_type_symbol
_atom_type_description
_atom_type_scat_dispersion_real
_atom_type_scat_dispersion_imag
_atom_type_scat_source
C C 0.0033 0.0016 'International Tables Vol C Tables 4.2.6.8 and 6.1.1.4'
H H 0.0000 0.0000 'International Tables Vol C Tables 4.2.6.8 and 6.1.1.4'
N N 0.0061 0.0033 'International Tables Vol C Tables 4.2.6.8 and 6.1.1.4'
O O 0.0106 0.0060 'International Tables Vol C Tables 4.2.6.8 and 6.1.1.4'
S S 0.1246 0.1234 'International Tables Vol C Tables 4.2.6.8 and 6.1.1.4'

loop_
_geom_angle_atom_site_label_1
_geom_angle_atom_site_label_2
_geom_angle_atom_site_label_3
_geom_angle
C9BA S001 C8AA 91.4(2)
C1AA C9BA C2AA 124.1(5)
C1AA C9BA S001 111.6(4)
C2AA C9BA S001 124.3(4)
C1BA C0AA C6AA 119.1(5)
C1BA C0AA C2AA 119.1(5)
C6AA C0AA C2AA 121.8(4)
C9BA C1AA C5AA 114.1(4)
C9BA C1AA C4AA 120.3(4)
C5AA C1AA C4AA 125.6(4)
O2AA C2AA C9BA 122.4(5)
O2AA C2AA C0AA 121.6(4)
C9BA C2AA C0AA 116.0(4)
O C3AA C5AA 119.7(4)
O C3AA C9AA 119.9(4)
C5AA C3AA C9AA 119.9(4)
O0AA C4AA C1AA 121.1(4)
O0AA C4AA C6AA 121.6(5)
C1AA C4AA C6AA 117.3(4)
C8AA C5AA C1AA 111.6(4)
C8AA C5AA C3AA 121.2(4)
C1AA C5AA C3AA 127.2(4)
C0BA C6AA C0AA 119.4(5)
C0BA C6AA C4AA 120.2(4)
C0AA C6AA C4AA 120.4(4)
N12 C8AA C5AA 128.9(4)
N12 C8AA S001 119.8(4)
C5AA C8AA S001 111.3(4)
C5BA C9AA C7BA 110.2(5)
C5BA C9AA C4BA 109.9(5)
C7BA C9AA C4BA 108.6(5)
C5BA C9AA C3AA 109.6(4)
C7BA C9AA C3AA 105.2(4)
C4BA C9AA C3AA 113.4(4)
C6BA C0BA C6AA 120.2(5)
C6BA C0BA H0BA 119.9
C6AA C0BA H0BA 119.9
C3BA C1BA C0AA 120.6(5)
C3BA C1BA H1BA 119.7
C0AA C1BA H1BA 119.7
N12 C2BA H2B1 109.5
N12 C2BA H2B2 109.5
H2B1 C2BA H2B2 109.5
N12 C2BA H2B3 109.5
H2B1 C2BA H2B3 109.5
H2B2 C2BA H2B3 109.5
C6BA C3BA C1BA 120.4(5)
C6BA C3BA H3BA 119.8
C1BA C3BA H3BA 119.8
C9AA C4BA H4B1 109.5
C9AA C4BA H4B2 109.5
H4B1 C4BA H4B2 109.5
C9AA C4BA H4B3 109.5
H4B1 C4BA H4B3 109.5
H4B2 C4BA H4B3 109.5
C9AA C5BA H5B1 109.5
C9AA C5BA H5B2 109.5
H5B1 C5BA H5B2 109.5
C9AA C5BA H5B3 109.5
H5B1 C5BA H5B3 109.5
H5B2 C5BA H5B3 109.5
C3BA C6BA C0BA 120.3(5)
C3BA C6BA H6BA 119.8
C0BA C6BA H6BA 119.8
C9AA C7BA H7B1 109.5
C9AA C7BA H7B2 109.5
H7B1 C7BA H7B2 109.5
C9AA C7BA H7B3 109.5
H7B1 C7BA H7B3 109.5
H7B2 C7BA H7B3 109.5
C8AA N12 C2BA 122.9(4)
C8AA N12 H12 118.6
C2BA N12 H12 118.6

loop_
_geom_bond_atom_site_label_1
_geom_bond_atom_site_label_2
_geom_bond_distance
S001 C9BA 1.703(5)
S001 C8AA 1.747(5)
O2AA C2AA 1.225(5)
O0AA C4AA 1.208(6)
C9BA C1AA 1.381(6)
C9BA C2AA 1.437(7)
O C3AA 1.203(6)
C0AA C1BA 1.392(7)
C0AA C6AA 1.397(6)
C0AA C2AA 1.491(7)
C1AA C5AA 1.394(6)
C1AA C4AA 1.479(7)
C3AA C5AA 1.503(6)
C3AA C9AA 1.535(7)
C4AA C6AA 1.487(6)
C5AA C8AA 1.386(7)
C6AA C0BA 1.382(7)
C8AA N12 1.329(6)
C9AA C5BA 1.521(7)
C9AA C7BA 1.526(7)
C9AA C4BA 1.531(8)
C0BA C6BA 1.384(7)
C0BA H0BA 0.9300
C1BA C3BA 1.366(8)
C1BA H1BA 0.9300
C2BA N12 1.452(7)
C2BA H2B1 0.9600
C2BA H2B2 0.9600
C2BA H2B3 0.9600
C3BA C6BA 1.364(8)
C3BA H3BA 0.9300
C4BA H4B1 0.9600
C4BA H4B2 0.9600
C4BA H4B3 0.9600
C5BA H5B1 0.9600
C5BA H5B2 0.9600
C5BA H5B3 0.9600
C6BA H6BA 0.9300
C7BA H7B1 0.9600
C7BA H7B2 0.9600
C7BA H7B3 0.9600
N12 H12 0.8600
